data_4074668
loop_
_publ_author_name
'Gao, Li-Bin'
'Liu, Sheng-Hua'
'Zhang, Li-Yi'
'Shi, Lin-Xi'
'Chen, Zhong-Ning'

_publ_section_title
;
 Preparation, Characterization, Redox Properties, and
 UV&#x2212;Vis&#x2212;NIR Spectra of Binuclear Ruthenium Complexes
 [{(Phtpy)(PPh3)2Ru}2{C&#x22EE;C&#x2212;(CHCH)m&#x2212;C&#x22EE;C}]n+(Phtpy
 =
 4&#x2018;-phenyl-2,2&#x2018;:6&#x2018;,2&#x2018;&#x00A0;&#x2018;-terpyridine)
;
_journal_issue 2
_journal_name_full Organometallics
_journal_page_first 506
_journal_paper_doi 10.1021/om050765l
_journal_volume 25
_journal_year 2006
_chemical_formula_sum 'C59 H46 F6 N3 O0.5 P3 Ru'
_chemical_formula_weight 1112.97
_chemical_name_systematic
; 
 ? 
;
_space_group_IT_number 15
_symmetry_cell_setting monoclinic
_symmetry_space_group_name_Hall '-C 2yc'
_symmetry_space_group_name_H-M 'C 1 2/c 1'
_atom_sites_solution_hydrogens geom
_atom_sites_solution_primary direct
_atom_sites_solution_secondary difmap
_audit_creation_method SHELXL-97
_cell_angle_alpha 90.00
_cell_angle_beta 131.978(2)
_cell_angle_gamma 90.00
_cell_formula_units_Z 8
_cell_length_a 39.214(3)
_cell_length_b 13.1766(8)
_cell_length_c 28.174(2)
_cell_measurement_reflns_used 7674
_cell_measurement_temperature 293(2)
_cell_measurement_theta_max 27.4835
_cell_measurement_theta_min 3.0494
_cell_volume 10822.2(14)
_computing_structure_refinement 'SHELXL-97 (Sheldrick, 1997)'
_computing_structure_solution 'SHELXS-97 (Sheldrick, 1990)'
_diffrn_ambient_temperature 293(2)
_diffrn_detector_area_resol_mean 14.6306
_diffrn_measured_fraction_theta_full 0.996
_diffrn_measured_fraction_theta_max 0.996
_diffrn_measurement_device_type Mercury70
_diffrn_measurement_method CCD_Profile_fitting
_diffrn_radiation_monochromator 'Graphite Monochromator'
_diffrn_radiation_source 'Rotating Anode'
_diffrn_radiation_type 'Mo K\a'
_diffrn_radiation_wavelength 0.71073
_diffrn_reflns_av_R_equivalents 0.0225
_diffrn_reflns_av_sigmaI/netI 0.0323
_diffrn_reflns_limit_h_max 31
_diffrn_reflns_limit_h_min -46
_diffrn_reflns_limit_k_max 15
_diffrn_reflns_limit_k_min -15
_diffrn_reflns_limit_l_max 33
_diffrn_reflns_limit_l_min -32
_diffrn_reflns_number 33614
_diffrn_reflns_theta_full 25.00
_diffrn_reflns_theta_max 25.00
_diffrn_reflns_theta_min 3.05
_exptl_absorpt_coefficient_mu 0.441
_exptl_absorpt_correction_T_max 1.0000
_exptl_absorpt_correction_T_min 0.8941
_exptl_absorpt_correction_type multi-scan
_exptl_crystal_colour Green
_exptl_crystal_density_diffrn 1.366
_exptl_crystal_density_method 'not measured'
_exptl_crystal_description Prism
_exptl_crystal_F_000 4544
_exptl_crystal_size_max 0.48
_exptl_crystal_size_mid 0.30
_exptl_crystal_size_min 0.30
_refine_diff_density_max 1.188
_refine_diff_density_min -1.143
_refine_diff_density_rms 0.099
_refine_ls_extinction_method none
_refine_ls_goodness_of_fit_ref 1.099
_refine_ls_hydrogen_treatment constr
_refine_ls_matrix_type full
_refine_ls_number_parameters 689
_refine_ls_number_reflns 9498
_refine_ls_number_restraints 51
_refine_ls_restrained_S_all 1.100
_refine_ls_R_factor_all 0.0743
_refine_ls_R_factor_gt 0.0682
_refine_ls_shift/su_max 0.003
_refine_ls_shift/su_mean 0.000
_refine_ls_structure_factor_coef Fsqd
_refine_ls_weighting_details 'calc w=1/[\s^2^(Fo^2^)+(0.1223P)^2^+30.5163P] where P=(Fo^2^+2Fc^2^)/3'
_refine_ls_weighting_scheme calc
_refine_ls_wR_factor_gt 0.1973
_refine_ls_wR_factor_ref 0.2055
_reflns_number_gt 8513
_reflns_number_total 9498
_reflns_threshold_expression >2sigma(I)
_cod_data_source_file om050765lsi20050903_112406.cif
_cod_data_source_block Compound_1
_cod_depositor_comments
;
The following automatic conversions were performed:

'_exptl_absorpt_correction_type' value 'Multi-scan' changed to
'multi-scan' according to
/home/saulius/struct/CIF-dictionaries/cif_core.dic dictionary named
'cif_core.dic' version 2.4.1 from 2010-06-29.

Automatic conversion script
Id: cif_fix_values 1715 2011-07-08 13:25:40Z adriana 
;
_cod_original_sg_symbol_H-M C2/c
_cod_original_formula_sum 'C59 H46 F6 N3 O0.50 P3 Ru'
_cod_database_code 4074668

loop_
_symmetry_equiv_pos_as_xyz
'x, y, z'
'-x, y, -z+1/2'
'x+1/2, y+1/2, z'
'-x+1/2, y+1/2, -z+1/2'
'-x, -y, -z'
'x, -y, z-1/2'
'-x+1/2, -y+1/2, -z'
'x+1/2, -y+1/2, z-1/2'

loop_
_atom_site_label
_atom_site_type_symbol
_atom_site_fract_x
_atom_site_fract_y
_atom_site_fract_z
_atom_site_U_iso_or_equiv
_atom_site_adp_type
_atom_site_occupancy
_atom_site_symmetry_multiplicity
_atom_site_calc_flag
_atom_site_refinement_flags
_atom_site_disorder_assembly
_atom_site_disorder_group
Ru Ru 0.891688(11) -0.11445(3) 0.730790(16) 0.04250(16) Uani 1 1 d . . .
P1 P 0.91216(5) 0.04916(9) 0.77825(6) 0.0542(3) Uani 1 1 d . . .
P2 P 0.87895(4) -0.27685(9) 0.68504(6) 0.0485(3) Uani 1 1 d . . .
P3 P 0.80305(13) 0.7253(4) 0.92233(14) 0.184(2) Uani 1 1 d D . .
F1 F 0.7868(6) 0.7195(18) 0.9604(6) 0.432(15) Uani 1 1 d D . .
F2 F 0.8357(5) 0.7979(14) 0.9795(8) 0.325(8) Uani 1 1 d D . .
F3 F 0.8203(6) 0.6177(15) 0.9453(9) 0.423(14) Uani 1 1 d D . .
F4 F 0.8237(7) 0.7295(12) 0.8974(10) 0.440(13) Uani 1 1 d D . .
F5 F 0.7590(3) 0.6804(8) 0.8686(4) 0.220(4) Uani 1 1 d D . .
F6 F 0.7868(10) 0.8264(13) 0.8960(8) 0.57(2) Uani 1 1 d D . .
N1 N 0.91793(14) -0.1786(3) 0.81759(19) 0.0575(10) Uani 1 1 d . . .
N2 N 0.83565(14) -0.1218(3) 0.7192(2) 0.0532(9) Uani 1 1 d . A .
N3 N 0.84262(13) -0.0500(3) 0.64054(17) 0.0488(8) Uani 1 1 d . . .
C1 C 0.94700(15) -0.1026(3) 0.7406(2) 0.0453(10) Uani 1 1 d . . .
C2 C 0.98084(15) -0.0965(3) 0.7463(2) 0.0479(10) Uani 1 1 d . . .
C11 C 0.84898(19) -0.0073(4) 0.6042(2) 0.0576(11) Uani 1 1 d . . .
H11A H 0.8783 -0.0070 0.6186 0.069 Uiso 1 1 calc R . .
C12 C 0.8137(2) 0.0367(5) 0.5461(3) 0.0793(17) Uani 1 1 d . . .
H12A H 0.8191 0.0644 0.5214 0.095 Uiso 1 1 calc R . .
C13 C 0.7711(3) 0.0391(6) 0.5254(3) 0.098(2) Uani 1 1 d . . .
H13A H 0.7472 0.0700 0.4867 0.118 Uiso 1 1 calc R . .
C14 C 0.7632(2) -0.0043(6) 0.5619(3) 0.0845(19) Uani 1 1 d . . .
H14A H 0.7340 -0.0040 0.5478 0.101 Uiso 1 1 calc R . .
C15 C 0.79937(16) -0.0482(4) 0.6197(2) 0.0575(12) Uani 1 1 d . . .
C16 C 0.79552(17) -0.0887(4) 0.6646(3) 0.0623(13) Uani 1 1 d . . .
C17 C 0.7568(2) -0.0879(6) 0.6568(3) 0.090(2) Uani 1 1 d . A .
H17A H 0.7291 -0.0637 0.6191 0.108 Uiso 1 1 calc R . .
C18 C 0.7592(3) -0.1234(7) 0.7054(4) 0.105(3) Uani 1 1 d . . .
C19 C 0.8012(3) -0.1589(6) 0.7612(4) 0.093(2) Uani 1 1 d . A .
H19A H 0.8035 -0.1843 0.7940 0.111 Uiso 1 1 calc R . .
C20 C 0.8392(2) -0.1567(5) 0.7677(3) 0.0680(14) Uani 1 1 d . . .
C21 C 0.8861(2) -0.1868(5) 0.8239(3) 0.0707(14) Uani 1 1 d . A .
C22 C 0.8990(3) -0.2220(7) 0.8801(4) 0.106(3) Uani 1 1 d . . .
H22A H 0.8770 -0.2291 0.8834 0.128 Uiso 1 1 calc R A .
C23 C 0.9436(4) -0.2465(9) 0.9309(4) 0.134(4) Uani 1 1 d . A .
H23A H 0.9525 -0.2673 0.9694 0.161 Uiso 1 1 calc R . .
C24 C 0.9748(3) -0.2399(7) 0.9240(4) 0.123(3) Uani 1 1 d . . .
H24A H 1.0052 -0.2583 0.9576 0.147 Uiso 1 1 calc R A .
C25 C 0.9614(2) -0.2061(5) 0.8676(3) 0.0781(16) Uani 1 1 d . A .
H25A H 0.9832 -0.2021 0.8638 0.094 Uiso 1 1 calc R . .
C101 C 0.8886(3) 0.0713(5) 0.8162(3) 0.0822(18) Uani 1 1 d . . .
C102 C 0.9182(4) 0.0543(7) 0.8817(4) 0.125(3) Uani 1 1 d . . .
H10A H 0.9494 0.0450 0.9058 0.150 Uiso 1 1 calc R . .
C103 C 0.8994(6) 0.0514(11) 0.9114(7) 0.187(6) Uani 1 1 d . . .
H10C H 0.9183 0.0386 0.9549 0.224 Uiso 1 1 calc R . .
C104 C 0.8538(5) 0.0676(9) 0.8752(7) 0.156(3) Uani 1 1 d . . .
H10D H 0.8415 0.0649 0.8942 0.187 Uiso 1 1 calc R . .
C105 C 0.8251(5) 0.0882(8) 0.8103(7) 0.156(3) Uani 1 1 d . . .
H10E H 0.7943 0.1031 0.7868 0.187 Uiso 1 1 calc R . .
C106 C 0.8426(5) 0.0864(8) 0.7810(7) 0.156(3) Uani 1 1 d . . .
H10F H 0.8230 0.0954 0.7371 0.187 Uiso 1 1 calc R . .
C111 C 0.8942(2) 0.1502(4) 0.7209(2) 0.0620(13) Uani 1 1 d . . .
C112 C 0.9225(3) 0.1653(4) 0.7084(3) 0.0787(16) Uani 1 1 d . . .
H11B H 0.9500 0.1300 0.7314 0.094 Uiso 1 1 calc R . .
C113 C 0.9091(4) 0.2352(5) 0.6603(4) 0.104(3) Uani 1 1 d . . .
H11C H 0.9281 0.2459 0.6520 0.125 Uiso 1 1 calc R . .
C114 C 0.8691(4) 0.2862(5) 0.6265(4) 0.107(3) Uani 1 1 d . . .
H11D H 0.8605 0.3315 0.5948 0.128 Uiso 1 1 calc R . .
C115 C 0.8419(3) 0.2714(6) 0.6388(4) 0.110(3) Uani 1 1 d . . .
H11E H 0.8144 0.3071 0.6155 0.132 Uiso 1 1 calc R . .
C116 C 0.8537(2) 0.2033(5) 0.6861(3) 0.0842(17) Uani 1 1 d . . .
H11F H 0.8343 0.1941 0.6939 0.101 Uiso 1 1 calc R . .
C121 C 0.9720(2) 0.0865(5) 0.8427(3) 0.0687(14) Uani 1 1 d . . .
C122 C 1.0083(2) 0.0215(6) 0.8701(3) 0.0833(18) Uani 1 1 d . . .
H12B H 1.0027 -0.0451 0.8557 0.100 Uiso 1 1 calc R . .
C123 C 1.0538(3) 0.0539(9) 0.9196(3) 0.122(3) Uani 1 1 d . . .
H12C H 1.0783 0.0098 0.9378 0.146 Uiso 1 1 calc R . .
C124 C 1.0609(4) 0.1529(11) 0.9404(5) 0.144(5) Uani 1 1 d . . .
H12E H 1.0907 0.1746 0.9741 0.173 Uiso 1 1 calc R . .
C125 C 1.0268(5) 0.2177(8) 0.9139(4) 0.142(5) Uani 1 1 d . . .
H12F H 1.0327 0.2849 0.9274 0.170 Uiso 1 1 calc R . .
C126 C 0.9815(3) 0.1848(5) 0.8651(3) 0.104(3) Uani 1 1 d . . .
H12G H 0.9575 0.2301 0.8477 0.125 Uiso 1 1 calc R . .
C201 C 0.91995(18) -0.3777(3) 0.7373(2) 0.0565(12) Uani 1 1 d . . .
C202 C 0.96632(19) -0.3552(4) 0.7765(3) 0.0661(13) Uani 1 1 d . . .
H20A H 0.9753 -0.2886 0.7792 0.079 Uiso 1 1 calc R . .
C203 C 0.9992(2) -0.4295(5) 0.8113(3) 0.0827(17) Uani 1 1 d . . .
H20B H 1.0302 -0.4131 0.8377 0.099 Uiso 1 1 calc R . .
C204 C 0.9860(3) -0.5287(5) 0.8068(3) 0.091(2) Uani 1 1 d . . .
H20C H 1.0080 -0.5796 0.8296 0.109 Uiso 1 1 calc R . .
C205 C 0.9403(3) -0.5521(5) 0.7685(4) 0.092(2) Uani 1 1 d . . .
H20D H 0.9315 -0.6188 0.7663 0.110 Uiso 1 1 calc R . .
C206 C 0.9072(2) -0.4780(4) 0.7334(3) 0.0769(16) Uani 1 1 d . . .
H20E H 0.8763 -0.4950 0.7070 0.092 Uiso 1 1 calc R . .
C211 C 0.87707(15) -0.2952(4) 0.6185(2) 0.0549(11) Uani 1 1 d . . .
C212 C 0.8616(2) -0.3851(5) 0.5854(3) 0.0742(16) Uani 1 1 d . . .
H21A H 0.8493 -0.4337 0.5942 0.089 Uiso 1 1 calc R . .
C213 C 0.8637(2) -0.4054(6) 0.5396(4) 0.096(2) Uani 1 1 d . . .
H21B H 0.8533 -0.4671 0.5180 0.115 Uiso 1 1 calc R . .
C214 C 0.8816(3) -0.3318(7) 0.5261(4) 0.105(2) Uani 1 1 d . . .
H21C H 0.8832 -0.3443 0.4951 0.126 Uiso 1 1 calc R . .
C215 C 0.8970(3) -0.2413(6) 0.5580(4) 0.0894(19) Uani 1 1 d . . .
H21D H 0.9085 -0.1919 0.5484 0.107 Uiso 1 1 calc R . .
C216 C 0.89525(19) -0.2244(4) 0.6046(3) 0.0668(13) Uani 1 1 d . . .
H21E H 0.9066 -0.1637 0.6273 0.080 Uiso 1 1 calc R . .
C221 C 0.82256(17) -0.3241(4) 0.6512(3) 0.0625(13) Uani 1 1 d . . .
C222 C 0.8162(2) -0.3664(5) 0.6891(4) 0.0845(18) Uani 1 1 d . . .
H22B H 0.8412 -0.3799 0.7319 0.101 Uiso 1 1 calc R . .
C223 C 0.7712(3) -0.3892(6) 0.6625(5) 0.111(3) Uani 1 1 d . . .
H22C H 0.7669 -0.4201 0.6878 0.134 Uiso 1 1 calc R . .
C224 C 0.7348(3) -0.3670(7) 0.6016(5) 0.113(3) Uani 1 1 d . . .
H22D H 0.7054 -0.3804 0.5855 0.136 Uiso 1 1 calc R . .
C225 C 0.7401(2) -0.3257(6) 0.5636(4) 0.097(2) Uani 1 1 d . . .
H22E H 0.7147 -0.3120 0.5211 0.116 Uiso 1 1 calc R . .
C226 C 0.78407(18) -0.3034(5) 0.5883(3) 0.0729(15) Uani 1 1 d . . .
H22F H 0.7877 -0.2739 0.5618 0.087 Uiso 1 1 calc R . .
O O 1.0130(14) -0.5044(12) 0.9695(12) 0.35(2) Uani 0.50 1 d P . .
C31 C 0.7169(5) -0.0895(11) 0.6954(8) 0.087(5) Uani 0.499(10) 1 d PD A 1
C32 C 0.7125(12) -0.149(2) 0.7326(13) 0.109(8) Uani 0.499(10) 1 d PD A 1
C33 C 0.6758(10) -0.132(3) 0.7293(18) 0.128(8) Uani 0.499(10) 1 d PD A 1
C34 C 0.6428(6) -0.0594(16) 0.6865(10) 0.128(7) Uani 0.499(10) 1 d PD A 1
C35 C 0.6493(6) 0.0044(14) 0.6538(10) 0.127(7) Uani 0.499(10) 1 d PD A 1
C36 C 0.6861(5) -0.0101(10) 0.6571(8) 0.100(5) Uani 0.499(10) 1 d PD A 1
C31' C 0.7205(5) -0.1523(11) 0.7036(7) 0.078(4) Uani 0.501(10) 1 d PD A 2
C32' C 0.7251(14) -0.131(2) 0.7562(15) 0.109(8) Uani 0.50 1 d PD A 2
C33' C 0.6869(9) -0.132(3) 0.7501(18) 0.128(8) Uani 0.50 1 d PD A 2
C34' C 0.6446(6) -0.1566(13) 0.6911(10) 0.110(6) Uani 0.501(10) 1 d PD A 2
C35' C 0.6390(6) -0.1758(14) 0.6381(10) 0.124(7) Uani 0.501(10) 1 d PD A 2
C36' C 0.6777(4) -0.1742(12) 0.6446(8) 0.103(5) Uani 0.501(10) 1 d PD A 2

loop_
_atom_site_aniso_label
_atom_site_aniso_U_11
_atom_site_aniso_U_22
_atom_site_aniso_U_33
_atom_site_aniso_U_23
_atom_site_aniso_U_13
_atom_site_aniso_U_12
Ru 0.0417(2) 0.0462(2) 0.0502(2) 0.00559(13) 0.0351(2) 0.00334(13)
P1 0.0726(8) 0.0485(6) 0.0596(7) 0.0009(5) 0.0517(7) 0.0023(6)
P2 0.0451(6) 0.0460(6) 0.0585(7) 0.0018(5) 0.0364(6) 0.0000(5)
P3 0.159(3) 0.252(4) 0.0932(17) -0.009(2) 0.0647(18) -0.124(3)
F1 0.46(2) 0.67(3) 0.235(12) -0.154(17) 0.256(15) -0.35(2)
F2 0.282(13) 0.42(2) 0.351(17) -0.181(16) 0.244(14) -0.141(14)
F3 0.343(18) 0.55(3) 0.41(2) 0.36(2) 0.264(18) 0.207(19)
F4 0.71(3) 0.357(17) 0.78(3) -0.14(2) 0.72(3) -0.19(2)
F5 0.158(6) 0.260(10) 0.147(6) -0.062(6) 0.063(5) -0.079(6)
F6 0.92(5) 0.268(17) 0.216(14) 0.037(13) 0.26(2) -0.14(3)
N1 0.065(2) 0.057(2) 0.054(2) 0.0088(18) 0.041(2) 0.0048(19)
N2 0.054(2) 0.062(2) 0.063(2) 0.0037(18) 0.047(2) 0.0024(17)
N3 0.053(2) 0.053(2) 0.0495(19) 0.0054(16) 0.0375(18) 0.0102(16)
C1 0.044(2) 0.043(2) 0.054(3) 0.0011(18) 0.035(2) 0.0009(17)
C2 0.046(2) 0.045(2) 0.057(3) 0.0018(19) 0.036(2) 0.0016(18)
C11 0.075(3) 0.054(3) 0.058(3) 0.004(2) 0.051(3) 0.007(2)
C12 0.111(5) 0.075(4) 0.066(3) 0.017(3) 0.065(4) 0.021(3)
C13 0.099(5) 0.115(6) 0.054(3) 0.026(3) 0.041(3) 0.045(4)
C14 0.061(3) 0.121(5) 0.056(3) 0.005(3) 0.033(3) 0.029(3)
C15 0.049(2) 0.070(3) 0.054(3) 0.002(2) 0.035(2) 0.015(2)
C16 0.047(3) 0.084(3) 0.065(3) -0.004(3) 0.042(2) 0.007(2)
C17 0.054(3) 0.146(6) 0.086(4) -0.015(4) 0.053(3) 0.003(3)
C18 0.070(4) 0.180(9) 0.105(5) -0.029(5) 0.075(4) -0.020(4)
C19 0.092(5) 0.129(6) 0.105(5) -0.010(4) 0.086(5) -0.022(4)
C20 0.077(3) 0.081(4) 0.080(3) 0.003(3) 0.066(3) -0.005(3)
C21 0.088(4) 0.079(4) 0.074(3) 0.016(3) 0.065(3) 0.005(3)
C22 0.136(7) 0.123(6) 0.102(5) 0.036(5) 0.097(6) 0.016(5)
C23 0.157(9) 0.173(9) 0.094(6) 0.060(6) 0.093(6) 0.037(7)
C24 0.119(6) 0.139(7) 0.072(4) 0.047(5) 0.048(5) 0.040(6)
C25 0.073(4) 0.086(4) 0.059(3) 0.014(3) 0.037(3) 0.012(3)
C101 0.130(6) 0.069(4) 0.107(5) 0.004(3) 0.104(5) 0.013(4)
C102 0.207(10) 0.126(7) 0.131(7) 0.025(5) 0.150(8) 0.037(7)
C103 0.299(18) 0.208(13) 0.193(12) 0.041(10) 0.222(14) 0.065(13)
C104 0.227(8) 0.137(5) 0.244(8) 0.022(5) 0.216(8) 0.043(5)
C105 0.227(8) 0.137(5) 0.244(8) 0.022(5) 0.216(8) 0.043(5)
C106 0.227(8) 0.137(5) 0.244(8) 0.022(5) 0.216(8) 0.043(5)
C111 0.093(4) 0.042(2) 0.062(3) -0.001(2) 0.056(3) 0.001(2)
C112 0.117(5) 0.061(3) 0.087(4) 0.002(3) 0.080(4) -0.003(3)
C113 0.178(8) 0.067(4) 0.111(6) 0.000(4) 0.116(6) -0.018(5)
C114 0.173(9) 0.064(4) 0.084(5) 0.013(3) 0.086(6) 0.003(5)
C115 0.123(6) 0.083(5) 0.081(5) 0.027(4) 0.050(5) 0.024(4)
C116 0.096(4) 0.069(4) 0.085(4) 0.011(3) 0.059(4) 0.014(3)
C121 0.087(4) 0.068(3) 0.054(3) -0.012(2) 0.049(3) -0.019(3)
C122 0.076(4) 0.102(5) 0.064(3) -0.020(3) 0.044(3) -0.023(4)
C123 0.084(5) 0.187(10) 0.068(4) -0.036(5) 0.039(4) -0.046(6)
C124 0.142(9) 0.186(12) 0.072(5) -0.039(7) 0.058(6) -0.096(9)
C125 0.199(11) 0.102(7) 0.070(5) -0.033(5) 0.068(7) -0.078(7)
C126 0.156(7) 0.074(4) 0.072(4) -0.012(3) 0.072(5) -0.025(4)
C201 0.061(3) 0.047(3) 0.063(3) 0.006(2) 0.042(3) 0.005(2)
C202 0.065(3) 0.055(3) 0.078(3) 0.011(3) 0.048(3) 0.006(2)
C203 0.069(4) 0.079(4) 0.086(4) 0.023(3) 0.046(3) 0.022(3)
C204 0.103(5) 0.064(4) 0.090(4) 0.026(3) 0.059(4) 0.033(4)
C205 0.112(5) 0.047(3) 0.099(5) 0.010(3) 0.063(4) 0.010(3)
C206 0.080(4) 0.048(3) 0.086(4) 0.001(3) 0.049(3) -0.001(3)
C211 0.043(2) 0.065(3) 0.058(3) -0.003(2) 0.034(2) 0.004(2)
C212 0.059(3) 0.079(4) 0.079(4) -0.019(3) 0.044(3) -0.007(3)
C213 0.074(4) 0.116(6) 0.096(5) -0.045(4) 0.056(4) -0.008(4)
C214 0.104(5) 0.143(7) 0.099(5) -0.030(5) 0.081(5) -0.001(5)
C215 0.105(5) 0.099(5) 0.102(5) -0.007(4) 0.085(4) -0.001(4)
C216 0.074(3) 0.067(3) 0.074(3) -0.002(3) 0.055(3) 0.005(3)
C221 0.054(3) 0.055(3) 0.086(4) -0.005(2) 0.050(3) -0.009(2)
C222 0.080(4) 0.085(4) 0.109(5) 0.007(4) 0.071(4) -0.012(3)
C223 0.105(6) 0.128(7) 0.144(8) 0.008(5) 0.102(6) -0.027(5)
C224 0.070(4) 0.143(7) 0.129(7) -0.013(6) 0.067(5) -0.029(5)
C225 0.060(3) 0.121(6) 0.105(5) -0.020(4) 0.053(4) -0.018(4)
C226 0.053(3) 0.077(4) 0.086(4) -0.009(3) 0.045(3) -0.008(3)
O 0.67(6) 0.067(8) 0.21(2) 0.014(11) 0.25(3) 0.019(17)
C31 0.093(10) 0.083(10) 0.142(13) -0.025(10) 0.103(11) -0.014(8)
C32 0.129(18) 0.107(10) 0.18(2) 0.021(12) 0.138(19) 0.009(10)
C33 0.135(14) 0.127(8) 0.21(2) 0.009(12) 0.151(17) -0.003(10)
C34 0.117(13) 0.154(18) 0.19(2) 0.032(15) 0.134(15) 0.025(12)
C35 0.103(12) 0.124(14) 0.20(2) 0.001(13) 0.120(14) 0.006(10)
C36 0.107(10) 0.079(8) 0.169(15) 0.033(9) 0.115(12) 0.036(8)
C31' 0.084(9) 0.064(8) 0.117(11) 0.003(8) 0.080(9) 0.001(7)
C32' 0.129(18) 0.107(10) 0.18(2) 0.021(12) 0.138(19) 0.009(10)
C33' 0.135(14) 0.127(8) 0.21(2) 0.009(12) 0.151(17) -0.003(10)
C34' 0.100(12) 0.095(12) 0.187(19) 0.023(12) 0.118(14) 0.013(9)
C35' 0.105(12) 0.124(14) 0.20(2) 0.028(13) 0.127(14) 0.009(10)
C36' 0.067(8) 0.104(11) 0.150(14) 0.013(10) 0.076(9) -0.006(7)

loop_
_atom_type_symbol
_atom_type_description
_atom_type_scat_dispersion_real
_atom_type_scat_dispersion_imag
_atom_type_scat_source
C C 0.0033 0.0016 'International Tables Vol C Tables 4.2.6.8 and 6.1.1.4'
H H 0.0000 0.0000 'International Tables Vol C Tables 4.2.6.8 and 6.1.1.4'
N N 0.0061 0.0033 'International Tables Vol C Tables 4.2.6.8 and 6.1.1.4'
O O 0.0106 0.0060 'International Tables Vol C Tables 4.2.6.8 and 6.1.1.4'
F F 0.0171 0.0103 'International Tables Vol C Tables 4.2.6.8 and 6.1.1.4'
P P 0.1023 0.0942 'International Tables Vol C Tables 4.2.6.8 and 6.1.1.4'
Ru Ru -1.2594 0.8363 'International Tables Vol C Tables 4.2.6.8 and 6.1.1.4'

loop_
_geom_angle_atom_site_label_1
_geom_angle_atom_site_label_2
_geom_angle_atom_site_label_3
_geom_angle
_geom_angle_site_symmetry_3
N2 Ru C1 178.02(17) .
N2 Ru N3 78.66(15) .
C1 Ru N3 99.68(16) .
N2 Ru N1 78.39(17) .
C1 Ru N1 103.24(17) .
N3 Ru N1 157.00(16) .
N2 Ru P2 93.36(12) .
C1 Ru P2 87.72(12) .
N3 Ru P2 91.00(11) .
N1 Ru P2 91.77(12) .
N2 Ru P1 93.26(12) .
C1 Ru P1 85.66(13) .
N3 Ru P1 90.32(11) .
N1 Ru P1 89.53(12) .
P2 Ru P1 173.38(4) .
C121 P1 C111 99.3(3) .
C121 P1 C101 100.8(3) .
C111 P1 C101 110.6(3) .
C121 P1 Ru 122.0(2) .
C111 P1 Ru 112.13(17) .
C101 P1 Ru 111.0(2) .
C201 P2 C221 106.0(2) .
C201 P2 C211 98.0(2) .
C221 P2 C211 102.3(2) .
C201 P2 Ru 117.72(17) .
C221 P2 Ru 109.33(17) .
C211 P2 Ru 121.47(17) .
F4 P3 F6 84.7(13) .
F4 P3 F5 100.2(10) .
F6 P3 F5 91.8(10) .
F4 P3 F3 90.4(11) .
F6 P3 F3 174.7(13) .
F5 P3 F3 86.8(9) .
F4 P3 F2 98.5(9) .
F6 P3 F2 74.9(10) .
F5 P3 F2 155.9(8) .
F3 P3 F2 108.1(11) .
F4 P3 F1 171.7(13) .
F6 P3 F1 98.9(16) .
F5 P3 F1 87.2(6) .
F3 P3 F1 86.2(10) .
F2 P3 F1 75.5(7) .
C25 N1 C21 117.8(5) .
C25 N1 Ru 128.4(4) .
C21 N1 Ru 113.7(3) .
C16 N2 C20 121.1(4) .
C16 N2 Ru 119.4(3) .
C20 N2 Ru 119.4(4) .
C11 N3 C15 118.5(4) .
C11 N3 Ru 128.0(3) .
C15 N3 Ru 113.4(3) .
C2 C1 Ru 179.2(4) .
C1 C2 C2 176.1(3) 2_756
N3 C11 C12 122.4(5) .
C13 C12 C11 119.5(6) .
C12 C13 C14 119.7(5) .
C13 C14 C15 119.2(6) .
N3 C15 C14 120.7(5) .
N3 C15 C16 115.7(4) .
C14 C15 C16 123.5(5) .
N2 C16 C17 120.4(5) .
N2 C16 C15 112.9(4) .
C17 C16 C15 126.5(5) .
C16 C17 C18 119.8(6) .
C17 C18 C19 118.5(6) .
C17 C18 C31' 129.6(8) .
C19 C18 C31' 110.5(8) .
C17 C18 C31 111.4(9) .
C19 C18 C31 127.9(8) .
C31' C18 C31 31.8(6) .
C20 C19 C18 120.0(6) .
N2 C20 C19 120.0(6) .
N2 C20 C21 112.8(4) .
C19 C20 C21 127.1(5) .
N1 C21 C22 120.4(6) .
N1 C21 C20 115.5(4) .
C22 C21 C20 124.1(6) .
C23 C22 C21 120.7(7) .
C22 C23 C24 118.6(7) .
C23 C24 C25 120.0(8) .
N1 C25 C24 122.5(7) .
C106 C101 C102 120.4(7) .
C106 C101 P1 122.0(7) .
C102 C101 P1 116.7(6) .
C101 C102 C103 118.7(10) .
C104 C103 C102 119.3(11) .
C103 C104 C105 121.3(9) .
C106 C105 C104 119.5(12) .
C101 C106 C105 120.6(12) .
C116 C111 C112 119.1(5) .
C116 C111 P1 125.2(5) .
C112 C111 P1 115.4(4) .
C111 C112 C113 119.4(7) .
C114 C113 C112 120.6(8) .
C115 C114 C113 119.8(7) .
C114 C115 C116 121.6(8) .
C111 C116 C115 119.5(7) .
C122 C121 C126 117.8(7) .
C122 C121 P1 123.3(5) .
C126 C121 P1 118.9(6) .
C121 C122 C123 121.2(8) .
C124 C123 C122 118.1(10) .
C125 C124 C123 122.0(9) .
C124 C125 C126 119.7(9) .
C121 C126 C125 121.1(9) .
C202 C201 C206 118.4(5) .
C202 C201 P2 117.6(4) .
C206 C201 P2 123.4(4) .
C203 C202 C201 121.4(6) .
C202 C203 C204 119.4(6) .
C205 C204 C203 120.0(6) .
C204 C205 C206 120.8(6) .
C205 C206 C201 120.0(6) .
C212 C211 C216 118.1(5) .
C212 C211 P2 120.2(4) .
C216 C211 P2 121.4(4) .
C211 C212 C213 121.9(6) .
C212 C213 C214 118.7(6) .
C215 C214 C213 120.7(6) .
C214 C215 C216 119.0(7) .
C211 C216 C215 121.6(6) .
C222 C221 C226 117.9(5) .
C222 C221 P2 121.3(5) .
C226 C221 P2 120.0(4) .
C221 C222 C223 119.3(7) .
C224 C223 C222 121.1(7) .
C225 C224 C223 120.7(7) .
C224 C225 C226 119.5(7) .
C221 C226 C225 121.5(6) .
C32 C31 C36 121.1(19) .
C32 C31 C18 111(2) .
C36 C31 C18 128.1(12) .
C33 C32 C31 120(3) .
C34 C33 C32 119(3) .
C35 C34 C33 121(2) .
C34 C35 C36 120.8(15) .
C35 C36 C31 118.1(13) .
C36' C31' C32' 121(2) .
C36' C31' C18 117.8(11) .
C32' C31' C18 119.5(19) .
C33' C32' C31' 120(3) .
C34' C33' C32' 118(4) .
C35' C34' C33' 122(3) .
C34' C35' C36' 118.8(16) .
C31' C36' C35' 119.6(15) .

loop_
_geom_bond_atom_site_label_1
_geom_bond_atom_site_label_2
_geom_bond_distance
_geom_bond_site_symmetry_2
Ru N2 1.996(4) .
Ru C1 2.000(5) .
Ru N3 2.084(4) .
Ru N1 2.095(4) .
Ru P2 2.3725(12) .
Ru P1 2.3757(13) .
P1 C121 1.828(6) .
P1 C111 1.833(5) .
P1 C101 1.843(6) .
P2 C201 1.831(5) .
P2 C221 1.835(5) .
P2 C211 1.843(5) .
P3 F4 1.382(8) .
P3 F6 1.449(18) .
P3 F5 1.459(7) .
P3 F3 1.517(15) .
P3 F2 1.546(12) .
P3 F1 1.572(13) .
N1 C25 1.346(7) .
N1 C21 1.376(7) .
N2 C16 1.340(7) .
N2 C20 1.357(7) .
N3 C11 1.329(6) .
N3 C15 1.375(6) .
C1 C2 1.229(7) .
C2 C2 1.371(9) 2_756
C11 C12 1.378(8) .
C12 C13 1.352(10) .
C13 C14 1.380(10) .
C14 C15 1.381(7) .
C15 C16 1.470(7) .
C16 C17 1.382(7) .
C17 C18 1.389(11) .
C18 C19 1.391(11) .
C18 C31' 1.534(14) .
C18 C31 1.555(13) .
C19 C20 1.376(8) .
C20 C21 1.468(8) .
C21 C22 1.382(8) .
C22 C23 1.364(12) .
C23 C24 1.367(12) .
C24 C25 1.371(10) .
C101 C106 1.373(14) .
C101 C102 1.393(11) .
C102 C103 1.435(11) .
C103 C104 1.360(17) .
C104 C105 1.388(17) .
C105 C106 1.384(11) .
C111 C116 1.375(8) .
C111 C112 1.380(8) .
C112 C113 1.417(9) .
C113 C114 1.350(12) .
C114 C115 1.339(12) .
C115 C116 1.402(10) .
C121 C122 1.375(9) .
C121 C126 1.378(9) .
C122 C123 1.407(9) .
C123 C124 1.380(16) .
C124 C125 1.320(16) .
C125 C126 1.402(13) .
C201 C202 1.389(8) .
C201 C206 1.391(7) .
C202 C203 1.376(8) .
C203 C204 1.381(10) .
C204 C205 1.372(10) .
C205 C206 1.378(9) .
C211 C212 1.372(7) .
C211 C216 1.379(7) .
C212 C213 1.373(9) .
C213 C214 1.393(11) .
C214 C215 1.366(11) .
C215 C216 1.381(8) .
C221 C222 1.366(8) .
C221 C226 1.385(8) .
C222 C223 1.413(10) .
C223 C224 1.340(12) .
C224 C225 1.335(12) .
C225 C226 1.393(8) .
C31 C32 1.403(18) .
C31 C36 1.404(15) .
C32 C33 1.399(17) .
C33 C34 1.396(19) .
C34 C35 1.393(16) .
C35 C36 1.395(13) .
C31' C36' 1.390(15) .
C31' C32' 1.395(18) .
C32' C33' 1.391(16) .
C33' C34' 1.389(18) .
C34' C35' 1.382(16) .
C35' C36' 1.402(13) .
